data_2201647
loop_
_publ_author_name
'Graham Smith'
'Urs D. Wermuth'
'Jonathan M. White'

_publ_section_title
;
 Salicylaldoximium 3,5-dinitrosalicylate dihydrate
;
_journal_issue 11
_journal_name_full 'Acta Crystallographica Section E'
_journal_page_first o1315
_journal_page_last o1317
_journal_paper_doi 10.1107/S1600536802019463
_journal_volume 58
_journal_year 2002
_chemical_formula_iupac 'C7 H8 N O2 1+, C7 H3 N2 O7 1-, 2H2 O'
_chemical_formula_moiety 'C7 H8 N O2 1+, C7 H3 N2 O7 1-, 2H2 O'
_chemical_formula_sum 'C14 H15 N3 O11'
_chemical_formula_weight 401.29
_chemical_melting_point 377.2(18)
_chemical_name_common
;
salicylaldoximato  3,5-dinitrosalicylate dihydrate
;
_chemical_name_systematic
;
2-hydroxybenzaldehyde oximato 3,5-dinitrosalicylate dihydrate
;
_space_group_IT_number 14
_symmetry_cell_setting monoclinic
_symmetry_space_group_name_Hall '-P 2yn'
_symmetry_space_group_name_H-M 'P 1 21/n 1'
_atom_sites_solution_hydrogens geom
_atom_sites_solution_primary direct
_atom_sites_solution_secondary difmap
_cell_angle_alpha 90
_cell_angle_beta 92.9790(10)
_cell_angle_gamma 90
_cell_formula_units_Z 4
_cell_length_a 7.0077(4)
_cell_length_b 8.5126(5)
_cell_length_c 28.5138(15)
_cell_measurement_reflns_used 9872
_cell_measurement_temperature 295(2)
_cell_measurement_theta_max 24.99
_cell_measurement_theta_min 2.50
_cell_volume 1698.66(17)
_computing_cell_refinement SMART
_computing_data_collection 'SMART (Bruker, 2000)'
_computing_data_reduction 'SAINT (Bruker, 1999)'
_computing_molecular_graphics 'PLATON for Windows (Spek, 1999)'
_computing_publication_material SHELXTL
_computing_structure_refinement SHELXTL
_computing_structure_solution 'SHELXTL (Bruker, 1997)'
_diffrn_ambient_temperature 293(2)
_diffrn_measured_fraction_theta_full 0.998
_diffrn_measured_fraction_theta_max 0.998
_diffrn_measurement_device_type
;
Bruker CCD area detector diffractometer
;
_diffrn_measurement_method '\f and \w'
_diffrn_radiation_monochromator graphite
_diffrn_radiation_source 'sealed tube'
_diffrn_radiation_type MoK\a
_diffrn_radiation_wavelength 0.71073
_diffrn_reflns_av_R_equivalents 0.019
_diffrn_reflns_av_sigmaI/netI 0.018
_diffrn_reflns_limit_h_max 8
_diffrn_reflns_limit_h_min -8
_diffrn_reflns_limit_k_max 10
_diffrn_reflns_limit_k_min -10
_diffrn_reflns_limit_l_max 33
_diffrn_reflns_limit_l_min -33
_diffrn_reflns_number 11631
_diffrn_reflns_theta_full 25.0
_diffrn_reflns_theta_max 25.0
_diffrn_reflns_theta_min 1.4
_diffrn_standards_decay_% 0
_diffrn_standards_number 0
_exptl_absorpt_coefficient_mu 0.138
_exptl_absorpt_correction_type none
_exptl_crystal_colour yellow
_exptl_crystal_density_diffrn 1.569
_exptl_crystal_density_method 'not measured'
_exptl_crystal_description block
_exptl_crystal_F_000 832
_exptl_crystal_size_max 0.50
_exptl_crystal_size_mid 0.30
_exptl_crystal_size_min 0.10
_refine_diff_density_max 0.28
_refine_diff_density_min -0.20
_refine_ls_extinction_coef 0.0094(12)
_refine_ls_extinction_expression Fc^*^=kFc[1+0.001xFc^2^\l^3^/sin(2\q)]^-1/4^
_refine_ls_extinction_method SHELXTL
_refine_ls_goodness_of_fit_ref 1.21
_refine_ls_hydrogen_treatment mixed
_refine_ls_matrix_type full
_refine_ls_number_parameters 286
_refine_ls_number_reflns 2985
_refine_ls_number_restraints 0
_refine_ls_restrained_S_all 1.21
_refine_ls_R_factor_all 0.049
_refine_ls_R_factor_gt 0.048
_refine_ls_shift/su_max 0.003
_refine_ls_shift/su_mean 0.000
_refine_ls_structure_factor_coef Fsqd
_refine_ls_weighting_details 'calc w = 1/[\s^2^(Fo^2^)+(0.0322P)^2^+0.9115P] where P= (Fo^2^+2Fc^2^)/3'
_refine_ls_weighting_scheme calc
_refine_ls_wR_factor_gt 0.109
_refine_ls_wR_factor_ref 0.110
_reflns_number_gt 2898
_reflns_number_total 2985
_reflns_threshold_expression I>2\s(I)
_cod_data_source_file tk6085.cif
_cod_data_source_block I
_cod_depositor_comments
;
The following automatic conversions were performed:

'_chemical_melting_point' value '375.5--379.0' was changed to
'377.2(18)' - the average value was taken and precision was
estimated.

Automatic conversion script
Id: cif_fix_values 1646 2011-03-28 12:23:43Z adriana 

The following automatic conversions were performed:

'_chemical_melting_point' value '375.5--379.0' was changed to
'377.2(18)' - the average value was taken and precision was
estimated.

Automatic conversion script
Id: cif_fix_values 1715 2011-07-08 13:25:40Z adriana 
;
_cod_original_sg_symbol_H-M 'P 21/n'
_cod_database_code 2201647
_cod_database_fobs_code 2201647

loop_
_symmetry_equiv_pos_as_xyz
'x, y, z'
'-x+1/2, y+1/2, -z+1/2'
'-x, -y, -z'
'x-1/2, -y-1/2, z-1/2'

loop_
_atom_site_label
_atom_site_fract_x
_atom_site_fract_y
_atom_site_fract_z
_atom_site_U_iso_or_equiv
_atom_site_adp_type
_atom_site_calc_flag
_atom_site_refinement_flags
_atom_site_occupancy
_atom_site_disorder_assembly
_atom_site_disorder_group
_atom_site_type_symbol
C2 0.4094(3) 0.3432(2) 0.14727(7) 0.0393(5) Uani d . 1 . . C
C1 0.4395(3) 0.2119(2) 0.11773(7) 0.0375(4) Uani d . 1 . . C
C6 0.5034(3) 0.0707(2) 0.13615(7) 0.0406(5) Uani d . 1 . . C
H6 0.5256 -0.0138 0.1165 0.049 Uiso calc R 1 . . H
C5 0.5344(3) 0.0558(3) 0.18442(7) 0.0437(5) Uani d . 1 . . C
C4 0.5011(3) 0.1778(3) 0.21449(7) 0.0458(5) Uani d . 1 . . C
H4 0.5209 0.1649 0.2468 0.055 Uiso calc R 1 . . H
C3 0.4379(3) 0.3195(2) 0.19616(7) 0.0426(5) Uani d . 1 . . C
C7 0.4014(3) 0.2292(2) 0.06595(7) 0.0399(5) Uani d . 1 . . C
C21 0.1482(3) 0.6670(2) -0.05643(7) 0.0404(5) Uani d . 1 . . C
C11 0.1598(3) 0.5579(2) -0.09301(7) 0.0394(5) Uani d . 1 . . C
C61 0.1118(3) 0.6053(3) -0.13934(7) 0.0459(5) Uani d . 1 . . C
H61 0.1183 0.5333 -0.1637 0.055 Uiso calc R 1 . . H
C51 0.0555(3) 0.7568(3) -0.14891(8) 0.0496(5) Uani d . 1 . . C
H51 0.0244 0.7878 -0.1796 0.060 Uiso calc R 1 . . H
C41 0.0454(3) 0.8629(3) -0.11247(8) 0.0514(6) Uani d . 1 . . C
H41 0.0070 0.9655 -0.1190 0.062 Uiso calc R 1 . . H
C31 0.0910(3) 0.8200(3) -0.06666(8) 0.0483(5) Uani d . 1 . . C
H31 0.0835 0.8933 -0.0426 0.058 Uiso calc R 1 . . H
C71 0.2229(3) 0.3984(2) -0.08581(7) 0.0428(5) Uani d . 1 . . C
H71 0.2238 0.3343 -0.1122 0.051 Uiso calc R 1 . . H
N5 0.6063(3) -0.0926(2) 0.20404(6) 0.0584(5) Uani d . 1 . . N
N3 0.4007(3) 0.4440(2) 0.22969(6) 0.0547(5) Uani d . 1 . . N
N71 0.2778(3) 0.3367(2) -0.04655(6) 0.0441(4) Uani d . 1 . . N
O2 0.3589(2) 0.47951(17) 0.12884(5) 0.0490(4) Uani d . 1 . . O
O72 0.3570(2) 0.36587(17) 0.05060(5) 0.0483(4) Uani d . 1 . . O
O71 0.4125(2) 0.11242(17) 0.03982(5) 0.0498(4) Uani d . 1 . . O
O52 0.6598(3) -0.1932(2) 0.17730(6) 0.0825(7) Uani d . 1 . . O
O51 0.6122(4) -0.1095(2) 0.24652(6) 0.0894(7) Uani d . 1 . . O
O32 0.4419(4) 0.4218(2) 0.27105(6) 0.0876(7) Uani d . 1 . . O
O31 0.3273(4) 0.5653(3) 0.21638(7) 0.1005(8) Uani d . 1 . . O
O21 0.1963(2) 0.61659(18) -0.01262(5) 0.0516(4) Uani d . 1 . . O
O81 0.3362(3) 0.18387(18) -0.04619(6) 0.0638(5) Uani d . 1 . . O
O1W 0.1851(3) 0.8375(2) 0.04966(7) 0.0697(5) Uani d . 1 . . O
O2W 0.1525(4) 0.7594(3) 0.14186(7) 0.0830(7) Uani d . 1 . . O
H21 0.186(4) 0.695(4) 0.0088(10) 0.082(9) Uiso d . 1 . . H
H1A 0.278(5) 0.915(5) 0.0482(13) 0.119(14) Uiso d . 1 . . H
H1B 0.175(4) 0.814(4) 0.0798(12) 0.085(10) Uiso d . 1 . . H
H2A 0.226(6) 0.670(5) 0.1501(14) 0.132(15) Uiso d . 1 . . H
H2B 0.137(6) 0.806(5) 0.1658(14) 0.121(15) Uiso d . 1 . . H
H2 0.350(4) 0.451(4) 0.0924(11) 0.092(9) Uiso d . 1 . . H
H81 0.366(4) 0.159(3) -0.0116(11) 0.084(9) Uiso d . 1 . . H
H71A 0.285(4) 0.388(3) -0.0180(10) 0.069(8) Uiso d . 1 . . H

loop_
_atom_site_aniso_label
_atom_site_aniso_U_11
_atom_site_aniso_U_22
_atom_site_aniso_U_33
_atom_site_aniso_U_12
_atom_site_aniso_U_13
_atom_site_aniso_U_23
C2 0.0387(10) 0.0397(11) 0.0396(10) -0.0017(8) 0.0041(8) 0.0009(9)
C1 0.0393(10) 0.0397(11) 0.0336(10) -0.0012(8) 0.0016(8) 0.0001(8)
C6 0.0441(11) 0.0421(11) 0.0353(10) 0.0007(9) -0.0002(8) -0.0015(8)
C5 0.0516(12) 0.0432(11) 0.0361(10) 0.0038(9) 0.0003(9) 0.0049(9)
C4 0.0538(12) 0.0517(13) 0.0322(10) -0.0006(10) 0.0035(9) 0.0012(9)
C3 0.0491(11) 0.0430(12) 0.0362(10) -0.0038(9) 0.0069(9) -0.0048(9)
C7 0.0426(11) 0.0390(11) 0.0380(11) 0.0012(9) 0.0003(8) 0.0012(9)
C21 0.0430(11) 0.0383(11) 0.0402(11) 0.0001(9) 0.0038(8) 0.0022(9)
C11 0.0430(11) 0.0381(11) 0.0370(10) 0.0004(9) 0.0001(8) 0.0009(8)
C61 0.0506(12) 0.0468(12) 0.0396(11) -0.0009(10) -0.0027(9) 0.0006(9)
C51 0.0489(12) 0.0515(13) 0.0478(12) 0.0014(10) -0.0039(9) 0.0119(10)
C41 0.0513(13) 0.0411(12) 0.0620(14) 0.0079(10) 0.0039(10) 0.0103(11)
C31 0.0539(13) 0.0394(12) 0.0520(13) 0.0042(10) 0.0057(10) -0.0028(10)
C71 0.0562(12) 0.0380(11) 0.0336(10) 0.0014(9) -0.0023(9) -0.0038(8)
N5 0.0808(14) 0.0548(12) 0.0390(10) 0.0161(11) -0.0016(9) 0.0042(9)
N3 0.0766(13) 0.0508(12) 0.0373(10) 0.0029(10) 0.0086(9) -0.0039(8)
N71 0.0619(11) 0.0336(9) 0.0361(9) 0.0064(8) -0.0023(8) -0.0038(7)
O2 0.0687(10) 0.0383(8) 0.0401(8) 0.0072(7) 0.0041(7) -0.0001(6)
O72 0.0687(10) 0.0390(8) 0.0369(8) 0.0082(7) -0.0022(7) 0.0019(6)
O71 0.0739(10) 0.0393(8) 0.0355(8) 0.0080(7) -0.0031(7) -0.0019(6)
O52 0.1337(18) 0.0627(12) 0.0502(10) 0.0411(12) -0.0014(11) -0.0012(9)
O51 0.153(2) 0.0779(13) 0.0371(9) 0.0385(13) 0.0018(10) 0.0131(9)
O32 0.152(2) 0.0735(13) 0.0369(9) 0.0174(13) 0.0039(11) -0.0088(9)
O31 0.180(2) 0.0672(13) 0.0544(11) 0.0497(15) 0.0059(13) -0.0082(10)
O21 0.0794(11) 0.0396(8) 0.0358(8) 0.0079(8) 0.0020(7) -0.0036(7)
O81 0.1100(15) 0.0373(9) 0.0428(9) 0.0220(9) -0.0091(9) -0.0025(7)
O1W 0.1053(16) 0.0551(11) 0.0498(11) -0.0104(11) 0.0141(10) -0.0117(9)
O2W 0.131(2) 0.0639(13) 0.0544(12) 0.0331(13) 0.0092(12) 0.0029(10)

loop_
_atom_type_symbol
_atom_type_description
_atom_type_scat_dispersion_real
_atom_type_scat_dispersion_imag
_atom_type_scat_source
C C 0.0033 0.0016 'International Tables Vol C Tables 4.2.6.8 and 6.1.1.4'
H H 0.0000 0.0000 'International Tables Vol C Tables 4.2.6.8 and 6.1.1.4'
N N 0.0061 0.0033 'International Tables Vol C Tables 4.2.6.8 and 6.1.1.4'
O O 0.0106 0.0060 'International Tables Vol C Tables 4.2.6.8 and 6.1.1.4'

loop_
_geom_angle_atom_site_label_1
_geom_angle_atom_site_label_2
_geom_angle_atom_site_label_3
_geom_angle
_geom_angle_publ_flag
C2 O2 H2 100.9(18) no
C21 O21 H21 111.3(19) no
N71 O81 H81 104.6(15) no
H1A O1W H1B 107(3) no
H2A O2W H2B 106(4) no
O31 N3 O32 120.99(19) no
O31 N3 C3 120.21(18) no
O32 N3 C3 118.79(18) no
O52 N5 C5 118.64(17) no
O51 N5 C5 118.43(18) no
O51 N5 O52 122.92(19) no
O81 N71 C71 118.38(17) no
C71 N71 H71A 125.3(16) no
O81 N71 H71A 116.2(16) no
C2 C1 C7 118.92(16) no
C2 C1 C6 121.03(18) no
C6 C1 C7 120.05(16) no
C1 C2 C3 117.04(16) no
O2 C2 C3 122.81(16) no
O2 C2 C1 120.14(18) no
N3 C3 C2 121.45(16) no
C2 C3 C4 121.69(17) no
N3 C3 C4 116.86(18) no
C3 C4 C5 119.10(19) no
N5 C5 C4 118.75(18) no
N5 C5 C6 119.47(19) no
C4 C5 C6 121.8(2) no
C1 C6 C5 119.27(19) no
O71 C7 O72 122.93(18) no
O71 C7 C1 119.89(16) no
O72 C7 C1 117.18(16) no
C5 C4 H4 120.45 no
C3 C4 H4 120.45 no
C5 C6 H6 120.29 no
C1 C6 H6 120.44 no
C21 C11 C71 123.23(18) no
C61 C11 C71 117.50(18) no
C21 C11 C61 119.26(18) no
O21 C21 C31 123.30(18) no
O21 C21 C11 117.22(16) no
C11 C21 C31 119.48(19) no
C21 C31 C41 119.9(2) no
C31 C41 C51 121.4(2) no
C41 C51 C61 119.4(2) no
C11 C61 C51 120.6(2) no
N71 C71 C11 126.09(18) no
C21 C31 H31 120.03 no
C41 C31 H31 120.12 no
C31 C41 H41 119.29 no
C51 C41 H41 119.28 no
C61 C51 H51 120.35 no
C41 C51 H51 120.27 no
C11 C61 H61 119.65 no
C51 C61 H61 119.74 no
C11 C71 H71 116.94 no
N71 C71 H71 116.97 no

loop_
_geom_bond_atom_site_label_1
_geom_bond_atom_site_label_2
_geom_bond_site_symmetry_1
_geom_bond_site_symmetry_2
_geom_bond_distance
_geom_bond_publ_flag
O2 C2 . . 1.315(2) no
O31 N3 . . 1.206(3) no
O32 N3 . . 1.214(2) no
O51 N5 . . 1.218(2) no
O52 N5 . . 1.219(2) no
O71 C7 . . 1.247(2) no
O72 C7 . . 1.276(2) no
O2 H2 . . 1.07(3) no
O21 C21 . . 1.347(2) no
O81 N71 . . 1.364(2) no
O21 H21 . . 0.91(3) no
O81 H81 . . 1.02(3) no
O1W H1B . . 0.89(3) no
O1W H1A . . 0.93(4) no
O2W H2B . . 0.80(4) no
O2W H2A . . 0.94(4) no
N3 C3 . . 1.460(3) no
N5 C5 . . 1.461(3) no
N71 C71 . . 1.278(3) no
N71 H71A . . 0.92(3) no
C1 C7 . . 1.494(3) no
C1 C2 . . 1.422(3) no
C1 C6 . . 1.377(3) no
C2 C3 . . 1.412(3) no
C3 C4 . . 1.379(3) no
C4 C5 . . 1.374(3) no
C5 C6 . . 1.388(3) no
C4 H4 . . 0.9310 no
C6 H6 . . 0.9298 no
C11 C71 . . 1.439(2) no
C11 C21 . . 1.402(3) no
C11 C61 . . 1.405(3) no
C21 C31 . . 1.389(3) no
C31 C41 . . 1.378(3) no
C41 C51 . . 1.381(3) no
C51 C61 . . 1.372(4) no
C31 H31 . . 0.9309 no
C41 H41 . . 0.9299 no
C51 H51 . . 0.9290 no
C61 H61 . . 0.9292 no
C71 H71 . . 0.9298 no

loop_
_geom_hbond_atom_site_label_D
_geom_hbond_atom_site_label_H
_geom_hbond_atom_site_label_A
_geom_hbond_site_symmetry_A
_geom_hbond_distance_DH
_geom_hbond_distance_HA
_geom_hbond_distance_DA
_geom_hbond_angle_DHA
_geom_hbond_publ_flag
O1W H1A O71 1_565 0.93(4) 1.95(4) 2.853(2) 164(3) yes
O1W H1B O2W . 0.89(3) 1.84(3) 2.733(3) 178(3) yes
O2 H2 O72 . 1.07(3) 1.40(3) 2.431(2) 161(3) yes
O2W H2A O2 . 0.94(4) 1.98(4) 2.822(3) 148(3) yes
O2W H2A O31 . 0.94(4) 2.17(4) 2.911(3) 134(3) yes
O2W H2B O32 2_555 0.80(4) 2.15(4) 2.947(3) 173(4) yes
O21 H21 O1W . 0.91(3) 1.68(3) 2.590(2) 176(3) yes
N71 H71A O21 . 0.92(3) 2.05(3) 2.645(2) 121(2) yes
N71 H71A O72 . 0.92(3) 2.00(3) 2.808(2) 145(2) yes
O81 H81 O71 . 1.02(3) 1.54(3) 2.556(2) 177(2) yes
O81 H81 O72 . 1.02(3) 2.50(3) 3.162(2) 121.9(18) yes
C71 H71 O52 3_655 0.93 2.39 3.280(3) 160 yes

loop_
_geom_torsion_atom_site_label_1
_geom_torsion_atom_site_label_2
_geom_torsion_atom_site_label_3
_geom_torsion_atom_site_label_4
_geom_torsion
_geom_torsion_publ_flag
O32 N3 C3 C4 6.1(3) no
O32 N3 C3 C2 -174.2(2) no
O31 N3 C3 C4 -172.6(2) no
O31 N3 C3 C2 7.1(3) no
O52 N5 C5 C6 9.0(3) no
O51 N5 C5 C6 -171.9(2) no
O52 N5 C5 C4 -170.3(2) no
O51 N5 C5 C4 8.8(3) no
O81 N71 C71 C11 -178.9(2) no
C6 C1 C7 O72 -174.63(19) no
C6 C1 C7 O71 5.8(3) no
C2 C1 C6 C5 1.5(3) no
C2 C1 C7 O71 -174.41(19) no
C2 C1 C7 O72 5.1(3) no
C7 C1 C6 C5 -178.72(19) no
C7 C1 C2 C3 176.90(19) no
C7 C1 C2 O2 -3.7(3) no
C6 C1 C2 O2 176.10(19) no
C6 C1 C2 C3 -3.3(3) no
C1 C2 C3 C4 3.1(3) no
O2 C2 C3 C4 -176.3(2) no
C1 C2 C3 N3 -176.57(19) no
O2 C2 C3 N3 4.0(3) no
N3 C3 C4 C5 178.7(2) no
C2 C3 C4 C5 -1.0(3) no
C3 C4 C5 C6 -1.0(3) no
C3 C4 C5 N5 178.35(19) no
C4 C5 C6 C1 0.7(3) no
N5 C5 C6 C1 -178.62(19) no
C61 C11 C21 O21 -179.74(18) no
C71 C11 C21 C31 178.2(2) no
C61 C11 C21 C31 -0.5(3) no
C71 C11 C21 O21 -1.1(3) no
C21 C11 C71 N71 -1.0(3) no
C21 C11 C61 C51 0.5(3) no
C61 C11 C71 N71 177.6(2) no
C71 C11 C61 C51 -178.2(2) no
C11 C21 C31 C41 0.3(3) no
O21 C21 C31 C41 179.52(19) no
C21 C31 C41 C51 -0.1(3) no
C31 C41 C51 C61 0.1(3) no
C41 C51 C61 C11 -0.3(3) no
